data_2007853
loop_
_publ_author_name
'Deeg, Axel'
'Wunderlich, Hartmut'

_publ_section_title
;Pentacarbonyl(1,2,3,4-tetracyclohexylcyclotetraphosphane-<i>P</i>)chromium(0),
 [Cr(CO)~5~(chexP)~4~]
;
_journal_issue 11
_journal_name_full 'Acta Crystallographica Section C'
_journal_page_first IUC9800054
_journal_paper_doi 10.1107/S0108270198099260
_journal_volume 54
_journal_year 1998
_chemical_formula_iupac '[Cr (C O )5 (C24 H44 P4 )]'
_chemical_formula_moiety 'C29 H44 Cr O5 P4'
_chemical_formula_sum 'C29 H44 Cr O5 P4'
_chemical_formula_weight 648.52
_chemical_melting_point 477
_chemical_name_systematic
;
 Tetracyclohexylcyclotetraphosphinepentacarbonylchrom(0)
;
_space_group_IT_number 2
_symmetry_cell_setting triclinic
_symmetry_space_group_name_Hall '-P 1'
_symmetry_space_group_name_H-M 'P -1'
_cell_angle_alpha 86.920(10)
_cell_angle_beta 83.190(10)
_cell_angle_gamma 76.280(10)
_cell_formula_units_Z 2
_cell_length_a 9.8970(10)
_cell_length_b 12.970(2)
_cell_length_c 13.516(3)
_cell_measurement_reflns_used 23
_cell_measurement_temperature 300(2)
_cell_measurement_theta_max 20
_cell_measurement_theta_min 15
_cell_volume 1673.0(5)
_computing_cell_refinement 'DIF4 (Stoe & Cie, 1985a)'
_computing_data_collection 'DIF4 (Stoe & Cie, 1985a)'
_computing_data_reduction 'REDU4 (Stoe & Cie, 1985b)'
_computing_molecular_graphics 'SHELXTL-Plus (Sheldrick, 1990)'
_computing_publication_material 'SHELXL97 (Sheldrick, 1997)'
_computing_structure_refinement 'SHELXL97 (Sheldrick, 1997)'
_computing_structure_solution 'SHELXTL (Sheldrick, 1983)'
_diffrn_ambient_temperature 300(2)
_diffrn_measured_fraction_theta_full 0.924
_diffrn_measured_fraction_theta_max 0.924
_diffrn_measurement_device_type 'STOE-Siemens AED2'
_diffrn_measurement_method \w--\Q
_diffrn_radiation_monochromator graphite
_diffrn_radiation_source 'fine-focus sealed tube'
_diffrn_radiation_type MoK\a
_diffrn_radiation_wavelength 0.71073
_diffrn_reflns_av_R_equivalents 0.0114
_diffrn_reflns_av_sigmaI/netI 0.0286
_diffrn_reflns_limit_h_max 13
_diffrn_reflns_limit_h_min -13
_diffrn_reflns_limit_k_max 18
_diffrn_reflns_limit_k_min -18
_diffrn_reflns_limit_l_max 18
_diffrn_reflns_limit_l_min 0
_diffrn_reflns_number 10229
_diffrn_reflns_theta_full 29.97
_diffrn_reflns_theta_max 29.97
_diffrn_reflns_theta_min 1.52
_diffrn_standards_decay_% 5.7
_diffrn_standards_interval_time '120 min'
_diffrn_standards_number 3
_exptl_absorpt_coefficient_mu 0.567
_exptl_absorpt_correction_type none
_exptl_crystal_colour 'light yellow'
_exptl_crystal_density_diffrn 1.287
_exptl_crystal_density_method 'not measured'
_exptl_crystal_description parallelepiped
_exptl_crystal_F_000 684
_exptl_crystal_size_max 0.50
_exptl_crystal_size_mid 0.40
_exptl_crystal_size_min 0.35
_refine_diff_density_max 0.351
_refine_diff_density_min -0.514
_refine_ls_extinction_method none
_refine_ls_goodness_of_fit_ref 1.063
_refine_ls_hydrogen_treatment refall
_refine_ls_matrix_type full
_refine_ls_number_parameters 528
_refine_ls_number_reflns 8968
_refine_ls_number_restraints 0
_refine_ls_restrained_S_all 1.063
_refine_ls_R_factor_all 0.0483
_refine_ls_R_factor_gt 0.0328
_refine_ls_shift/su_max 0.001
_refine_ls_shift/su_mean 0.000
_refine_ls_structure_factor_coef Fsqd
_refine_ls_weighting_details 'calc w=1/[\s^2^(Fo^2^)+(0.0682P)^2^+0.0000P] where P=(Fo^2^+2Fc^2^)/3'
_refine_ls_weighting_scheme calc
_refine_ls_wR_factor_ref 0.0985
_reflns_number_gt 7104
_reflns_number_total 8968
_reflns_threshold_expression >2sigma(I)
_cod_data_source_file qa0055.cif
_cod_data_source_block structure1
_cod_database_code 2007853

loop_
_symmetry_equiv_pos_as_xyz
'x, y, z'
'-x, -y, -z'

loop_
_atom_site_label
_atom_site_fract_x
_atom_site_fract_y
_atom_site_fract_z
_atom_site_U_iso_or_equiv
_atom_site_adp_type
_atom_site_calc_flag
_atom_site_refinement_flags
_atom_site_occupancy
_atom_site_disorder_assembly
_atom_site_disorder_group
_atom_site_type_symbol
Cr 0.00948(3) 0.252477(19) 0.106939(17) 0.04197(7) Uani d . 1 . . Cr
P1 0.13837(3) 0.17004(3) 0.24474(2) 0.03182(8) Uani d . 1 . . P
P2 0.26334(4) 0.25173(3) 0.32785(3) 0.03464(8) Uani d . 1 . . P
P3 0.07186(4) 0.30064(3) 0.43430(3) 0.03682(8) Uani d . 1 . . P
P4 0.03443(3) 0.14556(3) 0.39701(2) 0.03448(8) Uani d . 1 . . P
O1 -0.1376(2) 0.43176(14) 0.24522(15) 0.1032(7) Uani d . 1 . . O
O2 0.2313(3) 0.3614(2) 0.00764(13) 0.1281(10) Uani d . 1 . . O
O3 0.12979(19) 0.07702(13) -0.03917(11) 0.0803(5) Uani d . 1 . . O
O4 -0.23662(18) 0.14873(17) 0.14471(14) 0.0903(5) Uani d . 1 . . O
O5 -0.1553(3) 0.36760(18) -0.05364(14) 0.1252(9) Uani d . 1 . . O
C1 -0.0792(2) 0.36457(15) 0.19443(14) 0.0639(5) Uani d . 1 . . C
C2 0.1517(3) 0.32102(19) 0.05118(13) 0.0735(6) Uani d . 1 . . C
C3 0.08905(18) 0.14081(14) 0.01807(12) 0.0505(4) Uani d . 1 . . C
C4 -0.14162(19) 0.18488(16) 0.13726(13) 0.0568(4) Uani d . 1 . . C
C5 -0.0921(3) 0.32330(18) 0.00766(15) 0.0726(6) Uani d . 1 . . C
C11 0.26387(15) 0.03825(11) 0.22868(11) 0.0389(3) Uani d . 1 . . C
C12 0.38801(17) 0.04492(13) 0.15219(13) 0.0484(3) Uani d . 1 . . C
C13 0.4918(2) -0.06359(17) 0.14198(18) 0.0649(5) Uani d . 1 . . C
C14 0.4206(3) -0.14829(18) 0.1168(2) 0.0792(7) Uani d . 1 . . C
C15 0.2993(3) -0.15558(15) 0.1942(2) 0.0694(6) Uani d . 1 . . C
C16 0.19276(19) -0.04838(13) 0.20585(15) 0.0513(4) Uani d . 1 . . C
C21 0.29107(15) 0.37320(11) 0.25620(11) 0.0391(3) Uani d . 1 . . C
C22 0.4272(2) 0.34227(15) 0.18737(16) 0.0577(4) Uani d . 1 . . C
C23 0.4658(3) 0.43902(19) 0.13181(19) 0.0716(6) Uani d . 1 . . C
C24 0.4727(3) 0.5228(2) 0.2042(2) 0.0815(7) Uani d . 1 . . C
C25 0.3391(3) 0.55404(16) 0.27079(18) 0.0714(6) Uani d . 1 . . C
C26 0.3001(2) 0.45813(14) 0.32819(14) 0.0545(4) Uani d . 1 . . C
C31 0.14817(15) 0.26129(12) 0.55559(10) 0.0382(3) Uani d . 1 . . C
C32 0.22278(19) 0.34340(15) 0.58457(12) 0.0492(3) Uani d . 1 . . C
C33 0.2821(2) 0.31212(19) 0.68415(13) 0.0597(5) Uani d . 1 . . C
C34 0.1713(3) 0.29575(19) 0.76653(13) 0.0616(5) Uani d . 1 . . C
C35 0.0943(2) 0.21652(18) 0.73790(12) 0.0581(4) Uani d . 1 . . C
C36 0.03442(19) 0.24632(17) 0.63809(12) 0.0507(4) Uani d . 1 . . C
C41 -0.15763(14) 0.16883(12) 0.39171(11) 0.0391(3) Uani d . 1 . . C
C42 -0.23430(18) 0.2148(2) 0.49063(14) 0.0606(5) Uani d . 1 . . C
C43 -0.3917(2) 0.2238(2) 0.49374(18) 0.0738(6) Uani d . 1 . . C
C44 -0.4234(2) 0.1188(2) 0.47834(18) 0.0776(7) Uani d . 1 . . C
C45 -0.3494(2) 0.07207(19) 0.38076(18) 0.0656(5) Uani d . 1 . . C
C46 -0.19136(18) 0.06297(14) 0.37393(17) 0.0542(4) Uani d . 1 . . C
H111 0.2976(17) 0.0249(13) 0.2952(13) 0.039(4) Uiso d . 1 . . H
H121 0.360(2) 0.0692(16) 0.0884(16) 0.059(5) Uiso d . 1 . . H
H122 0.438(2) 0.0976(19) 0.1753(18) 0.076(7) Uiso d . 1 . . H
H131 0.520(2) -0.0833(17) 0.2011(17) 0.064(6) Uiso d . 1 . . H
H132 0.570(2) -0.0583(18) 0.0929(19) 0.074(7) Uiso d . 1 . . H
H141 0.385(3) -0.135(2) 0.054(2) 0.102(10) Uiso d . 1 . . H
H142 0.489(3) -0.215(2) 0.111(2) 0.098(8) Uiso d . 1 . . H
H151 0.334(3) -0.181(2) 0.262(2) 0.082(8) Uiso d . 1 . . H
H152 0.256(2) -0.2035(19) 0.1766(17) 0.069(6) Uiso d . 1 . . H
H161 0.149(2) -0.0303(15) 0.1496(16) 0.051(5) Uiso d . 1 . . H
H162 0.114(2) -0.0507(17) 0.2592(17) 0.064(6) Uiso d . 1 . . H
H211 0.2208(18) 0.3975(14) 0.2169(13) 0.042(4) Uiso d . 1 . . H
H221 0.417(2) 0.2927(16) 0.1391(15) 0.052(5) Uiso d . 1 . . H
H222 0.501(2) 0.3111(18) 0.2304(17) 0.071(6) Uiso d . 1 . . H
H231 0.543(3) 0.414(2) 0.0926(19) 0.080(7) Uiso d . 1 . . H
H232 0.401(2) 0.4616(17) 0.0858(17) 0.064(6) Uiso d . 1 . . H
H241 0.496(3) 0.578(3) 0.167(2) 0.120(11) Uiso d . 1 . . H
H242 0.552(3) 0.487(2) 0.247(2) 0.106(9) Uiso d . 1 . . H
H251 0.350(3) 0.603(2) 0.3205(19) 0.086(8) Uiso d . 1 . . H
H252 0.260(3) 0.588(2) 0.229(2) 0.088(8) Uiso d . 1 . . H
H261 0.365(2) 0.4301(18) 0.3752(18) 0.068(6) Uiso d . 1 . . H
H262 0.209(3) 0.4780(18) 0.3726(18) 0.073(7) Uiso d . 1 . . H
H311 0.2124(19) 0.1968(14) 0.5493(13) 0.045(5) Uiso d . 1 . . H
H321 0.154(2) 0.4149(17) 0.5908(16) 0.063(6) Uiso d . 1 . . H
H322 0.297(2) 0.3483(17) 0.5307(17) 0.067(6) Uiso d . 1 . . H
H331 0.330(3) 0.363(2) 0.703(2) 0.093(8) Uiso d . 1 . . H
H332 0.356(2) 0.2456(16) 0.6718(15) 0.052(5) Uiso d . 1 . . H
H341 0.218(3) 0.2700(19) 0.829(2) 0.083(7) Uiso d . 1 . . H
H342 0.108(2) 0.3541(19) 0.7775(18) 0.067(7) Uiso d . 1 . . H
H351 0.163(2) 0.1441(19) 0.7311(17) 0.070(7) Uiso d . 1 . . H
H352 0.011(2) 0.2156(18) 0.7882(18) 0.072(7) Uiso d . 1 . . H
H361 -0.038(2) 0.3116(16) 0.6460(15) 0.055(5) Uiso d . 1 . . H
H362 -0.007(2) 0.1933(18) 0.6176(16) 0.067(6) Uiso d . 1 . . H
H411 -0.1854(17) 0.2165(13) 0.3394(12) 0.035(4) Uiso d . 1 . . H
H421 -0.194(2) 0.1628(18) 0.5443(18) 0.071(6) Uiso d . 1 . . H
H422 -0.220(2) 0.2871(18) 0.5025(17) 0.066(6) Uiso d . 1 . . H
H431 -0.444(3) 0.258(2) 0.559(2) 0.111(10) Uiso d . 1 . . H
H432 -0.425(2) 0.2723(19) 0.4450(19) 0.072(7) Uiso d . 1 . . H
H441 -0.530(3) 0.1268(19) 0.4773(19) 0.081(7) Uiso d . 1 . . H
H442 -0.389(3) 0.075(2) 0.533(2) 0.115(10) Uiso d . 1 . . H
H451 -0.381(2) 0.1166(18) 0.3232(17) 0.063(6) Uiso d . 1 . . H
H452 -0.362(3) 0.001(2) 0.367(2) 0.094(8) Uiso d . 1 . . H
H461 -0.147(2) 0.0361(15) 0.3140(16) 0.052(5) Uiso d . 1 . . H
H462 -0.151(2) 0.0175(19) 0.4277(18) 0.075(7) Uiso d . 1 . . H

loop_
_atom_site_aniso_label
_atom_site_aniso_U_11
_atom_site_aniso_U_22
_atom_site_aniso_U_33
_atom_site_aniso_U_12
_atom_site_aniso_U_13
_atom_site_aniso_U_23
Cr 0.05138(14) 0.03954(12) 0.03268(11) -0.00294(10) -0.01132(9) -0.00012(8)
P1 0.03328(16) 0.03147(15) 0.02958(15) -0.00598(12) -0.00254(11) 0.00025(11)
P2 0.03418(16) 0.03778(17) 0.03309(16) -0.01147(13) -0.00384(12) 0.00329(12)
P3 0.03726(17) 0.04104(18) 0.03225(16) -0.00946(14) -0.00334(12) -0.00126(13)
P4 0.03203(16) 0.04032(17) 0.03160(15) -0.01055(13) -0.00317(12) 0.00343(12)
O1 0.1382(17) 0.0633(10) 0.0881(12) 0.0248(10) -0.0175(11) -0.0292(9)
O2 0.200(2) 0.180(2) 0.0521(9) -0.145(2) -0.0104(12) 0.0104(11)
O3 0.1042(12) 0.0731(9) 0.0528(8) 0.0047(8) -0.0078(8) -0.0200(7)
O4 0.0681(10) 0.1368(16) 0.0777(11) -0.0447(11) -0.0041(8) -0.0228(10)
O5 0.1480(19) 0.1276(17) 0.0687(11) 0.0486(15) -0.0529(12) 0.0048(11)
C1 0.0860(14) 0.0459(9) 0.0533(9) 0.0048(9) -0.0223(9) -0.0022(7)
C2 0.1152(18) 0.0865(14) 0.0356(8) -0.0543(14) -0.0175(9) 0.0067(8)
C3 0.0550(9) 0.0560(9) 0.0374(7) -0.0049(7) -0.0090(6) -0.0010(6)
C4 0.0518(9) 0.0732(11) 0.0442(8) -0.0080(8) -0.0090(7) -0.0108(8)
C5 0.0904(15) 0.0679(12) 0.0478(9) 0.0137(11) -0.0253(10) -0.0038(8)
C11 0.0404(7) 0.0340(6) 0.0384(7) -0.0029(5) -0.0013(5) 0.0009(5)
C12 0.0431(8) 0.0474(8) 0.0486(8) -0.0034(6) 0.0041(6) 0.0004(7)
C13 0.0510(10) 0.0600(11) 0.0700(13) 0.0077(8) 0.0073(9) -0.0038(9)
C14 0.0839(15) 0.0512(11) 0.0882(17) 0.0085(10) 0.0078(13) -0.0211(11)
C15 0.0795(14) 0.0358(8) 0.0878(15) -0.0071(9) 0.0002(12) -0.0055(9)
C16 0.0529(9) 0.0368(7) 0.0626(10) -0.0106(6) 0.0002(8) -0.0016(7)
C21 0.0398(7) 0.0401(7) 0.0390(7) -0.0136(5) -0.0057(5) 0.0062(5)
C22 0.0523(9) 0.0518(9) 0.0636(11) -0.0133(8) 0.0114(8) 0.0116(8)
C23 0.0627(12) 0.0694(13) 0.0783(14) -0.0224(10) 0.0124(11) 0.0251(11)
C24 0.0852(16) 0.0740(14) 0.1009(18) -0.0506(13) -0.0221(14) 0.0310(13)
C25 0.1071(18) 0.0498(10) 0.0694(12) -0.0393(11) -0.0218(12) 0.0111(9)
C26 0.0747(12) 0.0456(8) 0.0499(9) -0.0251(8) -0.0145(9) 0.0059(7)
C31 0.0410(7) 0.0444(7) 0.0295(6) -0.0104(6) -0.0034(5) -0.0026(5)
C32 0.0534(9) 0.0599(10) 0.0407(7) -0.0262(8) -0.0049(6) -0.0009(7)
C33 0.0660(11) 0.0821(13) 0.0432(8) -0.0375(11) -0.0142(8) -0.0021(8)
C34 0.0787(13) 0.0780(13) 0.0354(8) -0.0310(11) -0.0048(8) -0.0111(8)
C35 0.0724(12) 0.0778(13) 0.0328(7) -0.0358(10) -0.0052(7) 0.0025(7)
C36 0.0522(9) 0.0717(11) 0.0343(7) -0.0279(8) -0.0026(6) 0.0011(7)
C41 0.0322(6) 0.0465(7) 0.0393(6) -0.0112(5) -0.0054(5) 0.0058(6)
C42 0.0356(8) 0.0980(15) 0.0480(9) -0.0171(9) 0.0027(6) -0.0103(9)
C43 0.0350(8) 0.121(2) 0.0610(12) -0.0126(10) 0.0042(8) -0.0059(12)
C44 0.0382(9) 0.125(2) 0.0742(13) -0.0332(11) -0.0101(9) 0.0340(14)
C45 0.0480(9) 0.0700(12) 0.0880(14) -0.0297(9) -0.0208(9) 0.0160(11)
C46 0.0437(8) 0.0490(9) 0.0746(12) -0.0186(7) -0.0146(8) 0.0092(8)

loop_
_atom_type_symbol
_atom_type_description
_atom_type_scat_dispersion_real
_atom_type_scat_dispersion_imag
_atom_type_scat_source
C C 0.0033 0.0016 'International Tables Vol C Tables 4.2.6.8 and 6.1.1.4'
H H 0.0000 0.0000 'International Tables Vol C Tables 4.2.6.8 and 6.1.1.4'
O O 0.0106 0.0060 'International Tables Vol C Tables 4.2.6.8 and 6.1.1.4'
Cr Cr 0.3209 0.6236 'International Tables Vol C Tables 4.2.6.8 and 6.1.1.4'
P P 0.1023 0.0942 'International Tables Vol C Tables 4.2.6.8 and 6.1.1.4'

loop_
_geom_angle_atom_site_label_1
_geom_angle_atom_site_label_2
_geom_angle_atom_site_label_3
_geom_angle
C5 Cr C3 88.85(8)
C5 Cr C2 85.55(11)
C3 Cr C2 87.79(9)
C5 Cr C4 85.03(10)
C3 Cr C4 86.40(8)
C2 Cr C4 169.02(8)
C5 Cr C1 89.26(8)
C3 Cr C1 177.20(9)
C2 Cr C1 94.13(10)
C4 Cr C1 91.37(9)
C5 Cr P1 176.05(7)
C3 Cr P1 95.05(5)
C2 Cr P1 93.93(7)
C4 Cr P1 95.86(6)
C1 Cr P1 86.87(6)
C11 P1 P4 99.87(5)
C11 P1 P2 99.52(5)
P4 P1 P2 82.92(2)
C11 P1 Cr 119.78(5)
P4 P1 Cr 122.97(2)
P2 P1 Cr 123.78(2)
C21 P2 P3 107.23(5)
C21 P2 P1 109.44(5)
P3 P2 P1 86.92(2)
C31 P3 P4 99.29(5)
C31 P3 P2 99.96(5)
P4 P3 P2 83.34(2)
C41 P4 P3 105.83(5)
C41 P4 P1 109.12(5)
P3 P4 P1 87.01(2)
O1 C1 Cr 177.0(2)
O2 C2 Cr 172.17(18)
O3 C3 Cr 175.32(16)
O4 C4 Cr 171.95(18)
O5 C5 Cr 179.7(2)
C16 C11 C12 112.34(14)
C16 C11 P1 112.40(11)
C12 C11 P1 111.44(10)
C16 C11 H111 110.1(10)
C12 C11 H111 108.3(10)
P1 C11 H111 101.6(9)
C11 C12 C13 110.64(14)
C11 C12 H121 112.5(13)
C13 C12 H121 109.0(13)
C11 C12 H122 108.9(14)
C13 C12 H122 108.5(13)
H121 C12 H122 107.1(18)
C14 C13 C12 111.28(18)
C14 C13 H131 104.8(15)
C12 C13 H131 107.9(14)
C14 C13 H132 111.8(14)
C12 C13 H132 109.7(14)
H131 C13 H132 111(2)
C13 C14 C15 111.13(19)
C13 C14 H141 112.6(18)
C15 C14 H141 107.3(18)
C13 C14 H142 108.6(17)
C15 C14 H142 111.7(17)
H141 C14 H142 105(2)
C14 C15 C16 111.51(17)
C14 C15 H151 110.6(14)
C16 C15 H151 109.3(14)
C14 C15 H152 109.8(15)
C16 C15 H152 108.8(15)
H151 C15 H152 107(2)
C11 C16 C15 110.72(16)
C11 C16 H161 110.0(12)
C15 C16 H161 110.6(12)
C11 C16 H162 109.0(12)
C15 C16 H162 112.7(12)
H161 C16 H162 103.5(17)
C22 C21 C26 110.37(15)
C22 C21 P2 107.88(11)
C26 C21 P2 109.82(10)
C22 C21 H211 107.4(11)
C26 C21 H211 111.3(11)
P2 C21 H211 110.1(11)
C21 C22 C23 111.76(16)
C21 C22 H221 109.0(12)
C23 C22 H221 109.0(12)
C21 C22 H222 106.6(13)
C23 C22 H222 107.9(14)
H221 C22 H222 112.5(17)
C24 C23 C22 111.0(2)
C24 C23 H231 116.6(16)
C22 C23 H231 105.4(17)
C24 C23 H232 114.8(14)
C22 C23 H232 106.5(14)
H231 C23 H232 102(2)
C25 C24 C23 111.31(19)
C25 C24 H241 114(2)
C23 C24 H241 107(2)
C25 C24 H242 108.7(17)
C23 C24 H242 105.5(17)
H241 C24 H242 111(3)
C24 C25 C26 111.9(2)
C24 C25 H251 109.4(15)
C26 C25 H251 107.1(15)
C24 C25 H252 109.7(15)
C26 C25 H252 107.8(15)
H251 C25 H252 111(2)
C21 C26 C25 110.74(15)
C21 C26 H261 111.4(14)
C25 C26 H261 110.7(14)
C21 C26 H262 109.3(13)
C25 C26 H262 112.6(14)
H261 C26 H262 101.8(19)
C32 C31 C36 110.51(13)
C32 C31 P3 110.84(11)
C36 C31 P3 110.62(10)
C32 C31 H311 108.2(11)
C36 C31 H311 106.8(11)
P3 C31 H311 109.7(11)
C31 C32 C33 110.62(14)
C31 C32 H321 109.2(12)
C33 C32 H321 109.1(12)
C31 C32 H322 107.4(13)
C33 C32 H322 111.6(13)
H321 C32 H322 108.8(17)
C34 C33 C32 112.37(17)
C34 C33 H331 110.5(16)
C32 C33 H331 111.6(17)
C34 C33 H332 111.3(12)
C32 C33 H332 105.6(12)
H331 C33 H332 105.1(19)
C35 C34 C33 111.15(15)
C35 C34 H341 110.0(14)
C33 C34 H341 108.7(15)
C35 C34 H342 105.8(16)
C33 C34 H342 110.8(16)
H341 C34 H342 110(2)
C34 C35 C36 112.05(17)
C34 C35 H351 108.5(13)
C36 C35 H351 108.0(13)
C34 C35 H352 110.1(13)
C36 C35 H352 105.2(13)
H351 C35 H352 112.9(18)
C31 C36 C35 111.30(15)
C31 C36 H361 110.2(12)
C35 C36 H361 108.5(12)
C31 C36 H362 107.3(14)
C35 C36 H362 111.7(14)
H361 C36 H362 107.7(17)
C46 C41 C42 110.66(15)
C46 C41 P4 108.28(11)
C42 C41 P4 108.97(10)
C46 C41 H411 109.1(10)
C42 C41 H411 109.4(10)
P4 C41 H411 110.5(10)
C43 C42 C41 110.60(16)
C43 C42 H421 110.1(13)
C41 C42 H421 105.5(13)
C43 C42 H422 108.0(13)
C41 C42 H422 112.8(13)
H421 C42 H422 109.8(18)
C44 C43 C42 111.7(2)
C44 C43 H431 112.3(17)
C42 C43 H431 110.3(17)
C44 C43 H432 110.5(15)
C42 C43 H432 107.9(15)
H431 C43 H432 104(2)
C43 C44 C45 111.02(17)
C43 C44 H441 110.8(13)
C45 C44 H441 108.2(14)
C43 C44 H442 104.3(19)
C45 C44 H442 110.8(18)
H441 C44 H442 112(2)
C44 C45 C46 111.56(18)
C44 C45 H451 112.1(13)
C46 C45 H451 105.5(13)
C44 C45 H452 115.5(16)
C46 C45 H452 106.9(16)
H451 C45 H452 105(2)
C41 C46 C45 111.87(16)
C41 C46 H461 110.5(12)
C45 C46 H461 111.6(12)
C41 C46 H462 102.9(14)
C45 C46 H462 110.6(14)
H461 C46 H462 108.9(18)

loop_
_geom_bond_atom_site_label_1
_geom_bond_atom_site_label_2
_geom_bond_site_symmetry_2
_geom_bond_distance
_geom_bond_publ_flag
Cr C5 . 1.8450(19) ?
Cr C3 . 1.8927(17) ?
Cr C2 . 1.900(2) ?
Cr C4 . 1.900(2) ?
Cr C1 . 1.9015(19) ?
Cr P1 . 2.4375(6) ?
P1 C11 . 1.8656(14) ?
P1 P4 . 2.2311(6) ?
P1 P2 . 2.2346(5) ?
P2 C21 . 1.8638(14) ?
P2 P3 . 2.2238(6) ?
P3 C31 . 1.8813(14) ?
P3 P4 . 2.2235(6) ?
P4 C41 . 1.8620(14) ?
O1 C1 . 1.138(2) ?
O2 C2 . 1.137(3) ?
O3 C3 . 1.132(2) ?
O4 C4 . 1.138(3) ?
O5 C5 . 1.144(2) ?
C11 C16 . 1.522(2) ?
C11 C12 . 1.525(2) ?
C11 H111 . 0.989(17) ?
C12 C13 . 1.535(2) ?
C12 H121 . 0.95(2) ?
C12 H122 . 1.01(2) ?
C13 C14 . 1.510(4) ?
C13 H131 . 0.88(2) ?
C13 H132 . 0.97(2) ?
C14 C15 . 1.513(4) ?
C14 H141 . 0.96(3) ?
C14 H142 . 0.96(3) ?
C15 C16 . 1.536(3) ?
C15 H151 . 1.02(3) ?
C15 H152 . 0.89(2) ?
C16 H161 . 0.91(2) ?
C16 H162 . 1.00(2) ?
C21 C22 . 1.526(2) ?
C21 C26 . 1.533(2) ?
C21 H211 . 0.911(18) ?
C22 C23 . 1.531(3) ?
C22 H221 . 0.97(2) ?
C22 H222 . 0.99(2) ?
C23 C24 . 1.520(4) ?
C23 H231 . 0.88(3) ?
C23 H232 . 0.93(2) ?
C24 C25 . 1.492(4) ?
C24 H241 . 0.91(4) ?
C24 H242 . 1.04(3) ?
C25 C26 . 1.534(2) ?
C25 H251 . 0.98(3) ?
C25 H252 . 1.02(3) ?
C26 H261 . 0.95(2) ?
C26 H262 . 1.01(2) ?
C31 C32 . 1.523(2) ?
C31 C36 . 1.527(2) ?
C31 H311 . 0.923(18) ?
C32 C33 . 1.529(2) ?
C32 H321 . 1.01(2) ?
C32 H322 . 0.98(2) ?
C33 C34 . 1.511(3) ?
C33 H331 . 0.96(3) ?
C33 H332 . 1.00(2) ?
C34 C35 . 1.507(3) ?
C34 H341 . 1.01(3) ?
C34 H342 . 0.86(2) ?
C35 C36 . 1.531(2) ?
C35 H351 . 1.02(2) ?
C35 H352 . 1.01(2) ?
C36 H361 . 0.97(2) ?
C36 H362 . 0.95(2) ?
C41 C46 . 1.525(2) ?
C41 C42 . 1.533(2) ?
C41 H411 . 0.936(17) ?
C42 C43 . 1.530(2) ?
C42 H421 . 1.01(2) ?
C42 H422 . 1.00(2) ?
C43 C44 . 1.498(4) ?
C43 H431 . 1.04(3) ?
C43 H432 . 0.92(2) ?
C44 C45 . 1.513(4) ?
C44 H441 . 1.04(3) ?
C44 H442 . 0.95(3) ?
C45 C46 . 1.532(2) ?
C45 H451 . 0.98(2) ?
C45 H452 . 1.00(3) ?
C46 H461 . 0.92(2) ?
C46 H462 . 0.97(3) ?
